data_2022305
loop_
_publ_author_name
'Niu, Xiang-Long'
'Wei, Lin'
'Liu, Jian-Cheng'
'Jia, Wan-He'
'Ma, Jian-Ping'
'Wang, Lei'
'Wang, Jian-Cheng'
'Dong, Yu-Bin'

_publ_section_title
;
 Syntheses and structures of three macrocyclic supramolecular complexes
 and one Zn^II^-containing coordination polymer generated from a
 semi-rigid multidentate N-containing ligand
;
_journal_coeditor_code OP3008
_journal_issue 1
_journal_name_full 'Acta Crystallographica Section C'
_journal_page_first 29
_journal_page_last 39
_journal_paper_doi 10.1107/S2053229620016083
_journal_volume 77
_journal_year 2021
_chemical_formula_iupac '[Zn2 I4 (C12 H10 N6)2], 2C H2 Cl2'
_chemical_formula_moiety 'C24 H20 I4 N12 Zn2, 2(C H2 Cl2)'
_chemical_formula_sum 'C26 H24 Cl4 I4 N12 Zn2'
_chemical_formula_weight 1284.71
_chemical_name_systematic
'Bis(\m-4-{2-[(pyridin-3-yl)methyl]-2<i>H</i>-tetrazol-5-yl}pyridine)bis[diiodidozinc(II)] dichloromethane disolvate'
_space_group_crystal_system monoclinic
_space_group_IT_number 15
_space_group_name_Hall '-C 2yc'
_space_group_name_H-M_alt 'C 1 2/c 1'
_atom_sites_solution_hydrogens geom
_audit_creation_method SHELXL-2018/1
_cell_angle_alpha 90
_cell_angle_beta 114.625(4)
_cell_angle_gamma 90
_cell_formula_units_Z 4
_cell_length_a 30.312(10)
_cell_length_b 9.461(3)
_cell_length_c 15.434(5)
_cell_measurement_reflns_used 4761
_cell_measurement_temperature 298(2)
_cell_measurement_theta_max 26.701
_cell_measurement_theta_min 2.529
_cell_volume 4024(2)
_computing_cell_refinement
;
APEX2 (Bruker, 2012)
;
_computing_data_collection
;
APEX2 (Bruker, 2012)
;
_computing_data_reduction
;
SAINT (Bruker, 2012)
;
_computing_publication_material
;
SHELXL2018 (Sheldrick, 2015b)
;
_computing_structure_refinement
;
SHELXL2018 (Sheldrick, 2015b)
;
_computing_structure_solution
;
SHELXT (Sheldrick, 2015a)
;
_diffrn_ambient_temperature 298(2)
_diffrn_measured_fraction_theta_full 0.997
_diffrn_measured_fraction_theta_max 0.996
_diffrn_measurement_device_type 'Bruker APEXII CCD area detector'
_diffrn_measurement_method 'phi and omega scans'
_diffrn_radiation_type MoK\a
_diffrn_radiation_wavelength 0.71073
_diffrn_reflns_av_R_equivalents 0.0286
_diffrn_reflns_av_unetI/netI 0.0268
_diffrn_reflns_limit_h_max 29
_diffrn_reflns_limit_h_min -37
_diffrn_reflns_limit_k_max 10
_diffrn_reflns_limit_k_min -11
_diffrn_reflns_limit_l_max 19
_diffrn_reflns_limit_l_min -18
_diffrn_reflns_number 10587
_diffrn_reflns_theta_full 25.242
_diffrn_reflns_theta_max 25.999
_diffrn_reflns_theta_min 2.276
_exptl_absorpt_coefficient_mu 4.563
_exptl_absorpt_correction_T_max 0.2981
_exptl_absorpt_correction_T_min 0.2626
_exptl_absorpt_correction_type multi-scan
_exptl_absorpt_process_details
;
(SADABS; Bruker, 2012)
;
_exptl_crystal_colour colorless
_exptl_crystal_density_diffrn 2.121
_exptl_crystal_density_method 'not measured'
_exptl_crystal_description block
_exptl_crystal_F_000 2416
_exptl_crystal_size_max 0.400
_exptl_crystal_size_mid 0.360
_exptl_crystal_size_min 0.350
_refine_diff_density_max 1.752
_refine_diff_density_min -1.655
_refine_ls_extinction_method none
_refine_ls_goodness_of_fit_ref 1.071
_refine_ls_hydrogen_treatment constr
_refine_ls_matrix_type full
_refine_ls_number_parameters 249
_refine_ls_number_reflns 3947
_refine_ls_number_restraints 49
_refine_ls_restrained_S_all 1.069
_refine_ls_R_factor_all 0.0671
_refine_ls_R_factor_gt 0.0517
_refine_ls_shift/su_max 0.001
_refine_ls_shift/su_mean 0.000
_refine_ls_structure_factor_coef Fsqd
_refine_ls_weighting_details 'w=1/[\s^2^(Fo^2^)+(0.1118P)^2^+12.0059P] where P=(Fo^2^+2Fc^2^)/3'
_refine_ls_weighting_scheme calc
_refine_ls_wR_factor_gt 0.1658
_refine_ls_wR_factor_ref 0.1776
_reflns_number_gt 3027
_reflns_number_total 3947
_reflns_threshold_expression 'I > 2\s(I)'
_cod_data_source_file op3008sup1.cif
_cod_data_source_block III
_cod_original_sg_symbol_H-M 'C 2/c'
_cod_database_code 2022305
_shelx_space_group_comment
;
The symmetry employed for this shelxl refinement is uniquely defined
by the following loop, which should always be used as a source of
symmetry information in preference to the above space-group names.
They are only intended as comments.
;
_shelx_estimated_absorpt_t_min 0.263
_shelx_estimated_absorpt_t_max 0.298

loop_
_space_group_symop_operation_xyz
'x, y, z'
'-x, y, -z+1/2'
'x+1/2, y+1/2, z'
'-x+1/2, y+1/2, -z+1/2'
'-x, -y, -z'
'x, -y, z-1/2'
'-x+1/2, -y+1/2, -z'
'x+1/2, -y+1/2, z-1/2'

loop_
_atom_site_type_symbol
_atom_site_label
_atom_site_fract_x
_atom_site_fract_y
_atom_site_fract_z
_atom_site_U_iso_or_equiv
_atom_site_adp_type
_atom_site_calc_flag
_atom_site_occupancy
_atom_site_disorder_assembly
_atom_site_disorder_group
Zn Zn1 0.15456(3) 0.60115(10) 1.08120(6) 0.0496(3) Uani d 1 . .
I I1 0.18960(2) 0.66238(7) 1.25755(3) 0.0644(2) Uani d 1 . .
I I2 0.16876(3) 0.36352(7) 1.02415(5) 0.0782(3) Uani d 1 . .
Cl Cl3 0.0476(7) 0.7569(19) 0.2918(14) 0.178(4) Uani d 0.445(3) A 1
Cl Cl4 0.0674(4) 1.0477(14) 0.3291(9) 0.134(3) Uani d 0.445(3) A 1
Cl Cl5 0.0678(18) 0.690(3) 0.267(3) 0.178(4) Uani d 0.141(3) B 2
Cl Cl6 0.0730(12) 0.947(3) 0.363(2) 0.134(3) Uani d 0.141(3) B 2
Cl Cl7 0.0342(15) 0.716(3) 0.277(3) 0.178(4) Uani d 0.194(3) C 3
Cl Cl8 0.0682(9) 0.998(3) 0.289(2) 0.134(3) Uani d 0.194(3) C 3
Cl Cl9 0.0870(11) 0.846(2) 0.343(2) 0.178(4) Uani d 0.220(3) D 4
Cl Cl10 0.0582(9) 1.128(2) 0.3375(17) 0.134(3) Uani d 0.220(3) D 4
N N1 0.1012(2) 0.7138(7) 0.6862(4) 0.0473(13) Uani d 1 . .
N N2 0.1379(2) 0.7986(6) 0.7025(4) 0.0465(13) Uani d 1 . .
N N3 0.1275(3) 0.9090(8) 0.6446(5) 0.0641(18) Uani d 1 . .
N N4 0.0821(3) 0.8959(8) 0.5880(5) 0.0649(18) Uani d 1 . .
N N5 0.1783(2) 0.7505(6) 1.0114(4) 0.0464(13) Uani d 1 . .
N N6 0.0807(2) 0.6440(7) 1.0204(5) 0.0535(15) Uani d 1 . .
C C1 0.0662(3) 0.7789(8) 0.6143(5) 0.0485(16) Uani d 1 . .
C C2 0.1865(3) 0.7726(9) 0.7758(5) 0.0523(17) Uani d 1 . .
H H2A 0.209836 0.826294 0.761356 0.063 Uiso calc 1 . .
H H2B 0.194248 0.673104 0.775964 0.063 Uiso calc 1 . .
C C3 0.1768(2) 0.7189(7) 0.9251(5) 0.0435(15) Uani d 1 . .
H H3 0.166304 0.629568 0.899813 0.052 Uiso calc 1 . .
C C4 0.1903(2) 0.8140(7) 0.8730(5) 0.0442(15) Uani d 1 . .
C C5 0.2061(3) 0.9470(8) 0.9116(6) 0.0559(19) Uani d 1 . .
H H5 0.215474 1.013677 0.878358 0.067 Uiso calc 1 . .
C C6 0.2076(3) 0.9782(9) 0.9992(6) 0.062(2) Uani d 1 . .
H H6 0.218604 1.066069 1.026760 0.074 Uiso calc 1 . .
C C7 0.1925(3) 0.8784(8) 1.0467(6) 0.0548(19) Uani d 1 . .
H H7 0.192458 0.901926 1.105187 0.066 Uiso calc 1 . .
C C8 0.0488(3) 0.5764(9) 0.9431(6) 0.063(2) Uani d 1 . .
H H8 0.059574 0.500079 0.919179 0.076 Uiso calc 1 . .
C C9 0.0018(3) 0.6149(10) 0.8990(6) 0.066(2) Uani d 1 . .
H H9 -0.019193 0.565566 0.845545 0.079 Uiso calc 1 . .
C C10 -0.0155(3) 0.7296(8) 0.9337(5) 0.0509(17) Uani d 1 . .
C C11 0.0169(3) 0.7939(10) 1.0135(6) 0.068(2) Uani d 1 . .
H H11 0.007030 0.868271 1.040634 0.081 Uiso calc 1 . .
C C12 0.0645(3) 0.7487(10) 1.0541(6) 0.068(2) Uani d 1 . .
H H12 0.086119 0.795064 1.108259 0.082 Uiso calc 1 . .
C C13 0.0803(17) 0.899(2) 0.279(4) 0.152(7) Uani d 0.445(3) A 1
H H13A 0.114769 0.878661 0.310816 0.183 Uiso calc 0.445(3) A 1
H H13B 0.072008 0.915572 0.212366 0.183 Uiso calc 0.445(3) A 1
C C14 0.0894(17) 0.861(3) 0.283(3) 0.040(10) Uiso d 0.141(3) B 2
H H14A 0.124495 0.860038 0.306476 0.048 Uiso calc 0.141(3) B 2
H H14B 0.076207 0.910476 0.222464 0.048 Uiso calc 0.141(3) B 2
C C15 0.0841(12) 0.822(3) 0.3003(11) 0.152(7) Uani d 0.194(3) C 3
H H15A 0.098290 0.798556 0.256194 0.183 Uiso calc 0.194(3) C 3
H H15B 0.108289 0.803794 0.364480 0.183 Uiso calc 0.194(3) C 3
C C16 0.0393(13) 0.955(2) 0.329(7) 0.152(7) Uani d 0.220(3) D 4
H H16A 0.027932 0.935536 0.378026 0.183 Uiso calc 0.220(3) D 4
H H16B 0.012654 0.939009 0.267389 0.183 Uiso calc 0.220(3) D 4

loop_
_atom_site_aniso_label
_atom_site_aniso_U_11
_atom_site_aniso_U_22
_atom_site_aniso_U_33
_atom_site_aniso_U_12
_atom_site_aniso_U_13
_atom_site_aniso_U_23
Zn1 0.0468(5) 0.0584(5) 0.0417(4) 0.0039(4) 0.0165(4) 0.0029(4)
I1 0.0624(4) 0.0826(4) 0.0410(3) 0.0021(3) 0.0144(2) 0.0003(2)
I2 0.1000(5) 0.0644(4) 0.0826(5) 0.0093(3) 0.0504(4) 0.0088(3)
Cl3 0.177(4) 0.175(4) 0.176(4) -0.002(2) 0.070(2) 0.004(2)
Cl4 0.134(3) 0.135(3) 0.134(3) -0.0008(19) 0.057(2) 0.0026(19)
Cl5 0.177(4) 0.175(4) 0.176(4) -0.002(2) 0.070(2) 0.004(2)
Cl6 0.134(3) 0.135(3) 0.134(3) -0.0008(19) 0.057(2) 0.0026(19)
Cl7 0.177(4) 0.175(4) 0.176(4) -0.002(2) 0.070(2) 0.004(2)
Cl8 0.134(3) 0.135(3) 0.134(3) -0.0008(19) 0.057(2) 0.0026(19)
Cl9 0.177(4) 0.175(4) 0.176(4) -0.002(2) 0.070(2) 0.004(2)
Cl10 0.134(3) 0.135(3) 0.134(3) -0.0008(19) 0.057(2) 0.0026(19)
N1 0.043(3) 0.056(3) 0.040(3) 0.000(3) 0.014(2) 0.008(3)
N2 0.045(3) 0.052(3) 0.040(3) -0.003(3) 0.016(2) 0.005(3)
N3 0.060(4) 0.063(4) 0.058(4) -0.007(3) 0.013(3) 0.014(3)
N4 0.056(4) 0.060(4) 0.061(4) -0.002(3) 0.006(3) 0.014(3)
N5 0.049(3) 0.045(3) 0.043(3) 0.005(2) 0.017(3) -0.003(2)
N6 0.041(3) 0.060(4) 0.052(3) 0.002(3) 0.013(3) -0.006(3)
C1 0.049(4) 0.050(4) 0.044(4) 0.004(3) 0.017(3) 0.005(3)
C2 0.043(4) 0.068(5) 0.044(4) 0.000(3) 0.015(3) 0.007(3)
C3 0.040(4) 0.044(4) 0.041(3) 0.002(3) 0.011(3) -0.003(3)
C4 0.035(3) 0.046(4) 0.048(4) 0.007(3) 0.013(3) 0.006(3)
C5 0.049(4) 0.044(4) 0.060(4) -0.006(3) 0.009(3) 0.008(3)
C6 0.069(5) 0.047(4) 0.054(4) 0.003(4) 0.012(4) -0.009(3)
C7 0.058(5) 0.047(4) 0.049(4) 0.011(3) 0.012(3) -0.007(3)
C8 0.054(5) 0.066(5) 0.062(5) 0.009(4) 0.017(4) -0.020(4)
C9 0.055(5) 0.080(6) 0.053(4) 0.003(4) 0.014(4) -0.024(4)
C10 0.053(4) 0.049(4) 0.044(4) 0.002(3) 0.014(3) -0.002(3)
C11 0.053(5) 0.069(5) 0.067(5) 0.006(4) 0.011(4) -0.030(4)
C12 0.057(5) 0.066(5) 0.060(5) 0.001(4) 0.003(4) -0.023(4)
C13 0.152(7) 0.152(7) 0.152(7) 0.0001(10) 0.064(3) 0.0000(10)
C15 0.152(7) 0.152(7) 0.152(7) 0.0001(10) 0.064(3) 0.0000(10)
C16 0.152(7) 0.152(7) 0.152(7) 0.0001(10) 0.064(3) 0.0000(10)

loop_
_atom_type_symbol
_atom_type_description
_atom_type_scat_dispersion_real
_atom_type_scat_dispersion_imag
_atom_type_scat_source
C C 0.0033 0.0016 'International Tables Vol C Tables 4.2.6.8 and 6.1.1.4'
H H 0.0000 0.0000 'International Tables Vol C Tables 4.2.6.8 and 6.1.1.4'
N N 0.0061 0.0033 'International Tables Vol C Tables 4.2.6.8 and 6.1.1.4'
Cl Cl 0.1484 0.1585 'International Tables Vol C Tables 4.2.6.8 and 6.1.1.4'
I I -0.4742 1.8119 'International Tables Vol C Tables 4.2.6.8 and 6.1.1.4'
Zn Zn 0.2839 1.4301 'International Tables Vol C Tables 4.2.6.8 and 6.1.1.4'

loop_
_geom_angle_atom_site_label_1
_geom_angle_atom_site_label_2
_geom_angle_atom_site_label_3
_geom_angle_site_symmetry_1
_geom_angle_site_symmetry_3
_geom_angle
_geom_angle_publ_flag
N6 Zn1 N5 . . 100.0(3) ?
N6 Zn1 I2 . . 109.02(18) ?
N5 Zn1 I2 . . 106.24(16) ?
N6 Zn1 I1 . . 109.28(19) ?
N5 Zn1 I1 . . 108.64(16) ?
I2 Zn1 I1 . . 121.48(4) ?
N2 N1 C1 . . 101.3(6) ?
N1 N2 N3 . . 114.2(6) ?
N1 N2 C2 . . 123.3(6) ?
N3 N2 C2 . . 122.5(6) ?
N4 N3 N2 . . 105.5(6) ?
N3 N4 C1 . . 106.9(6) ?
C7 N5 C3 . . 118.7(7) ?
C7 N5 Zn1 . . 122.2(5) ?
C3 N5 Zn1 . . 119.1(5) ?
C12 N6 C8 . . 117.7(7) ?
C12 N6 Zn1 . . 118.8(5) ?
C8 N6 Zn1 . . 123.3(5) ?
N1 C1 N4 . . 112.2(6) ?
N1 C1 C10 . 2_556 125.2(7) ?
N4 C1 C10 . 2_556 122.7(6) ?
N2 C2 C4 . . 111.3(6) ?
N2 C2 H2A . . 109.4 ?
C4 C2 H2A . . 109.4 ?
N2 C2 H2B . . 109.4 ?
C4 C2 H2B . . 109.4 ?
H2A C2 H2B . . 108.0 ?
N5 C3 C4 . . 122.5(7) ?
N5 C3 H3 . . 118.8 ?
C4 C3 H3 . . 118.8 ?
C3 C4 C5 . . 118.3(7) ?
C3 C4 C2 . . 119.5(7) ?
C5 C4 C2 . . 122.1(7) ?
C6 C5 C4 . . 118.9(7) ?
C6 C5 H5 . . 120.5 ?
C4 C5 H5 . . 120.5 ?
C5 C6 C7 . . 119.6(7) ?
C5 C6 H6 . . 120.2 ?
C7 C6 H6 . . 120.2 ?
N5 C7 C6 . . 121.9(7) ?
N5 C7 H7 . . 119.0 ?
C6 C7 H7 . . 119.0 ?
N6 C8 C9 . . 122.5(7) ?
N6 C8 H8 . . 118.8 ?
C9 C8 H8 . . 118.8 ?
C8 C9 C10 . . 120.0(7) ?
C8 C9 H9 . . 120.0 ?
C10 C9 H9 . . 120.0 ?
C11 C10 C9 . . 116.6(7) ?
C11 C10 C1 . 2_556 121.5(7) ?
C9 C10 C1 . 2_556 121.9(7) ?
C10 C11 C12 . . 119.9(8) ?
C10 C11 H11 . . 120.1 ?
C12 C11 H11 . . 120.1 ?
N6 C12 C11 . . 123.3(7) ?
N6 C12 H12 . . 118.3 ?
C11 C12 H12 . . 118.3 ?
Cl4 C13 Cl3 . . 109.7(14) ?
Cl4 C13 H13A . . 109.7 ?
Cl3 C13 H13A . . 109.7 ?
Cl4 C13 H13B . . 109.7 ?
Cl3 C13 H13B . . 109.7 ?
H13A C13 H13B . . 108.2 ?
Cl6 C14 Cl5 . . 109.7(13) ?
Cl6 C14 H14A . . 109.7 ?
Cl5 C14 H14A . . 109.7 ?
Cl6 C14 H14B . . 109.7 ?
Cl5 C14 H14B . . 109.7 ?
H14A C14 H14B . . 108.2 ?
Cl7 C15 Cl8 . . 110.8(13) ?
Cl7 C15 H15A . . 109.5 ?
Cl8 C15 H15A . . 109.5 ?
Cl7 C15 H15B . . 109.5 ?
Cl8 C15 H15B . . 109.5 ?
H15A C15 H15B . . 108.1 ?
Cl9 C16 Cl10 . . 109.1(13) ?
Cl9 C16 H16A . . 109.9 ?
Cl10 C16 H16A . . 109.9 ?
Cl9 C16 H16B . . 109.9 ?
Cl10 C16 H16B . . 109.9 ?
H16A C16 H16B . . 108.3 ?

loop_
_geom_bond_atom_site_label_1
_geom_bond_atom_site_label_2
_geom_bond_site_symmetry_2
_geom_bond_distance
_geom_bond_publ_flag
Zn1 N6 . 2.077(6) ?
Zn1 N5 . 2.077(6) ?
Zn1 I2 . 2.5160(13) ?
Zn1 I1 . 2.5423(12) ?
Cl3 C13 . 1.729(10) ?
Cl4 C13 . 1.724(10) ?
Cl5 C14 . 1.723(10) ?
Cl6 C14 . 1.720(10) ?
Cl7 C15 . 1.720(10) ?
Cl7 Cl7 2 1.89(8) ?
Cl8 C15 . 1.721(10) ?
Cl9 C16 . 1.717(10) ?
Cl10 C16 . 1.721(10) ?
N1 N2 . 1.308(8) ?
N1 C1 . 1.324(9) ?
N2 N3 . 1.325(9) ?
N2 C2 . 1.456(9) ?
N3 N4 . 1.294(10) ?
N4 C1 . 1.335(10) ?
N5 C7 . 1.324(9) ?
N5 C3 . 1.347(9) ?
N6 C12 . 1.305(11) ?
N6 C8 . 1.343(10) ?
C1 C10 2_556 1.477(11) ?
C2 C4 . 1.508(10) ?
C2 H2A . 0.9700 ?
C2 H2B . 0.9700 ?
C3 C4 . 1.378(10) ?
C3 H3 . 0.9300 ?
C4 C5 . 1.388(10) ?
C5 C6 . 1.366(12) ?
C5 H5 . 0.9300 ?
C6 C7 . 1.384(12) ?
C6 H6 . 0.9300 ?
C7 H7 . 0.9300 ?
C8 C9 . 1.349(12) ?
C8 H8 . 0.9300 ?
C9 C10 . 1.404(11) ?
C9 H9 . 0.9300 ?
C10 C11 . 1.358(11) ?
C11 C12 . 1.380(12) ?
C11 H11 . 0.9300 ?
C12 H12 . 0.9300 ?
C13 H13A . 0.9700 ?
C13 H13B . 0.9700 ?
C14 H14A . 0.9700 ?
C14 H14B . 0.9700 ?
C15 H15A . 0.9700 ?
C15 H15B . 0.9700 ?
C16 H16A . 0.9700 ?
C16 H16B . 0.9700 ?

loop_
_geom_torsion_atom_site_label_1
_geom_torsion_atom_site_label_2
_geom_torsion_atom_site_label_3
_geom_torsion_atom_site_label_4
_geom_torsion_site_symmetry_1
_geom_torsion_site_symmetry_2
_geom_torsion_site_symmetry_3
_geom_torsion_site_symmetry_4
_geom_torsion
_geom_torsion_publ_flag
C1 N1 N2 N3 . . . . -0.7(8) ?
C1 N1 N2 C2 . . . . -179.0(7) ?
N1 N2 N3 N4 . . . . -0.1(9) ?
C2 N2 N3 N4 . . . . 178.2(7) ?
N2 N3 N4 C1 . . . . 0.9(9) ?
N2 N1 C1 N4 . . . . 1.3(8) ?
N2 N1 C1 C10 . . . 2_556 -179.6(7) ?
N3 N4 C1 N1 . . . . -1.4(10) ?
N3 N4 C1 C10 . . . 2_556 179.4(7) ?
N1 N2 C2 C4 . . . . -79.4(9) ?
N3 N2 C2 C4 . . . . 102.4(8) ?
C7 N5 C3 C4 . . . . 1.0(10) ?
Zn1 N5 C3 C4 . . . . 177.7(5) ?
N5 C3 C4 C5 . . . . 0.2(10) ?
N5 C3 C4 C2 . . . . -178.4(6) ?
N2 C2 C4 C3 . . . . 85.4(8) ?
N2 C2 C4 C5 . . . . -93.1(8) ?
C3 C4 C5 C6 . . . . -0.1(11) ?
C2 C4 C5 C6 . . . . 178.5(7) ?
C4 C5 C6 C7 . . . . -1.2(12) ?
C3 N5 C7 C6 . . . . -2.4(11) ?
Zn1 N5 C7 C6 . . . . -179.0(6) ?
C5 C6 C7 N5 . . . . 2.5(12) ?
C12 N6 C8 C9 . . . . 1.6(14) ?
Zn1 N6 C8 C9 . . . . -173.3(8) ?
N6 C8 C9 C10 . . . . -0.1(15) ?
C8 C9 C10 C11 . . . . -1.8(14) ?
C8 C9 C10 C1 . . . 2_556 177.7(8) ?
C9 C10 C11 C12 . . . . 2.2(15) ?
C1 C10 C11 C12 2_556 . . . -177.3(9) ?
C8 N6 C12 C11 . . . . -1.2(15) ?
Zn1 N6 C12 C11 . . . . 174.0(8) ?
C10 C11 C12 N6 . . . . -0.8(17) ?
Cl7 Cl7 C15 Cl8 2 . . . 16(8) ?

_cod_database_fobs_code 2022305
